data_1529488
loop_
_publ_author_name
'A.V. Kartashev'
'M.S. Molokeev'
'L.I. Isaenko'
'S.A. Zhurkov'
'V.D. Fokina'
'M.V. Gorev'
'I.N. Flerov'

_publ_section_title
;
 Heat capacity and structure of Rb2KMeO3F3 (Me: Mo, W) elpasolites
;
_journal_issue 1
_journal_name_full 'Solid State Sciences'
_journal_page_first 166
_journal_page_last 170
_journal_paper_doi 10.1016/j.solidstatesciences.2011.11.019
_journal_volume 14
_journal_year 2012
_chemical_formula_sum 'F3 K Mo O3 Rb2'
_chemical_formula_weight 410.98
_chemical_name_systematic
; 
 ? 
;
_space_group_IT_number 225
_symmetry_cell_setting cubic
_symmetry_space_group_name_Hall '-F 4 2 3'
_symmetry_space_group_name_H-M 'F m -3 m'
_atom_sites_solution_primary direct
_atom_sites_solution_secondary difmap
_audit_creation_method SHELXL-97
_cell_angle_alpha 90.00
_cell_angle_beta 90.00
_cell_angle_gamma 90.00
_cell_formula_units_Z 4
_cell_length_a 8.9406(8)
_cell_length_b 8.9406(8)
_cell_length_c 8.9406(8)
_cell_measurement_reflns_used 152
_cell_measurement_temperature 296(2)
_cell_measurement_theta_max 29.7
_cell_measurement_theta_min 4
_cell_volume 714.66(11)
_computing_cell_refinement 'Bruker SMART'
_computing_data_collection 'Bruker SMART'
_computing_data_reduction 'Bruker SAINT'
_computing_molecular_graphics 'Bruker SHELXTL'
_computing_publication_material 'Bruker SHELXTL'
_computing_structure_refinement 'SHELXL-97 (Sheldrick, 2008)'
_computing_structure_solution 'SHELXS-97 (Sheldrick, 2008)'
_diffrn_ambient_temperature 296(2)
_diffrn_measured_fraction_theta_full 1.000
_diffrn_measured_fraction_theta_max 0.949
_diffrn_measurement_device_type 'CCD area detector'
_diffrn_measurement_method 'phi and omega scans'
_diffrn_radiation_monochromator graphite
_diffrn_radiation_source 'fine-focus sealed tube'
_diffrn_radiation_type MoK\a
_diffrn_radiation_wavelength 0.71073
_diffrn_reflns_av_R_equivalents 0.0359
_diffrn_reflns_av_sigmaI/netI 0.0133
_diffrn_reflns_limit_h_max 11
_diffrn_reflns_limit_h_min -12
_diffrn_reflns_limit_k_max 11
_diffrn_reflns_limit_k_min -11
_diffrn_reflns_limit_l_max 11
_diffrn_reflns_limit_l_min -11
_diffrn_reflns_number 1729
_diffrn_reflns_theta_full 25.00
_diffrn_reflns_theta_max 29.66
_diffrn_reflns_theta_min 3.95
_exptl_absorpt_coefficient_mu 15.953
_exptl_absorpt_correction_T_max 0.7459
_exptl_absorpt_correction_T_min 0.4039
_exptl_absorpt_correction_type multi-scan
_exptl_absorpt_process_details 'SADABS-2004/1. Bruker AXS Inc., Madison, Wisconsin, USA, 2004'
_exptl_crystal_colour colorless
_exptl_crystal_density_diffrn 3.820
_exptl_crystal_density_method 'not measured'
_exptl_crystal_description block
_exptl_crystal_F_000 744
_exptl_crystal_size_max 0.25
_exptl_crystal_size_mid 0.25
_exptl_crystal_size_min 0.25
_refine_diff_density_max 0.326
_refine_diff_density_min -0.312
_refine_diff_density_rms 0.079
_refine_ls_extinction_coef 0.0057(6)
_refine_ls_extinction_expression Fc^*^=kFc[1+0.001xFc^2^\l^3^/sin(2\q)]^-1/4^
_refine_ls_extinction_method SHELXL
_refine_ls_goodness_of_fit_ref 1.039
_refine_ls_matrix_type full
_refine_ls_number_parameters 8
_refine_ls_number_reflns 74
_refine_ls_number_restraints 0
_refine_ls_restrained_S_all 1.039
_refine_ls_R_factor_all 0.0237
_refine_ls_R_factor_gt 0.0183
_refine_ls_shift/su_max 0.001
_refine_ls_shift/su_mean 0.000
_refine_ls_structure_factor_coef Fsqd
_refine_ls_weighting_details 'calc w=1/[\s^2^(Fo^2^)+(0.0119P)^2^+14.2659P] where P=(Fo^2^+2Fc^2^)/3'
_refine_ls_weighting_scheme calc
_refine_ls_wR_factor_gt 0.0461
_refine_ls_wR_factor_ref 0.0489
_reflns_number_gt 63
_reflns_number_total 74
_reflns_threshold_expression >2sigma(I)
_cod_data_source_file Rb2KMoO3F3.cif
_cod_data_source_block Rb2KMoO3F3
_cod_database_code 1529488

loop_
_symmetry_equiv_pos_as_xyz
'x, y, z'
'-x, -y, z'
'-x, y, -z'
'x, -y, -z'
'z, x, y'
'z, -x, -y'
'-z, -x, y'
'-z, x, -y'
'y, z, x'
'-y, z, -x'
'y, -z, -x'
'-y, -z, x'
'y, x, -z'
'-y, -x, -z'
'y, -x, z'
'-y, x, z'
'x, z, -y'
'-x, z, y'
'-x, -z, -y'
'x, -z, y'
'z, y, -x'
'z, -y, x'
'-z, y, x'
'-z, -y, -x'
'x, y+1/2, z+1/2'
'-x, -y+1/2, z+1/2'
'-x, y+1/2, -z+1/2'
'x, -y+1/2, -z+1/2'
'z, x+1/2, y+1/2'
'z, -x+1/2, -y+1/2'
'-z, -x+1/2, y+1/2'
'-z, x+1/2, -y+1/2'
'y, z+1/2, x+1/2'
'-y, z+1/2, -x+1/2'
'y, -z+1/2, -x+1/2'
'-y, -z+1/2, x+1/2'
'y, x+1/2, -z+1/2'
'-y, -x+1/2, -z+1/2'
'y, -x+1/2, z+1/2'
'-y, x+1/2, z+1/2'
'x, z+1/2, -y+1/2'
'-x, z+1/2, y+1/2'
'-x, -z+1/2, -y+1/2'
'x, -z+1/2, y+1/2'
'z, y+1/2, -x+1/2'
'z, -y+1/2, x+1/2'
'-z, y+1/2, x+1/2'
'-z, -y+1/2, -x+1/2'
'x+1/2, y, z+1/2'
'-x+1/2, -y, z+1/2'
'-x+1/2, y, -z+1/2'
'x+1/2, -y, -z+1/2'
'z+1/2, x, y+1/2'
'z+1/2, -x, -y+1/2'
'-z+1/2, -x, y+1/2'
'-z+1/2, x, -y+1/2'
'y+1/2, z, x+1/2'
'-y+1/2, z, -x+1/2'
'y+1/2, -z, -x+1/2'
'-y+1/2, -z, x+1/2'
'y+1/2, x, -z+1/2'
'-y+1/2, -x, -z+1/2'
'y+1/2, -x, z+1/2'
'-y+1/2, x, z+1/2'
'x+1/2, z, -y+1/2'
'-x+1/2, z, y+1/2'
'-x+1/2, -z, -y+1/2'
'x+1/2, -z, y+1/2'
'z+1/2, y, -x+1/2'
'z+1/2, -y, x+1/2'
'-z+1/2, y, x+1/2'
'-z+1/2, -y, -x+1/2'
'x+1/2, y+1/2, z'
'-x+1/2, -y+1/2, z'
'-x+1/2, y+1/2, -z'
'x+1/2, -y+1/2, -z'
'z+1/2, x+1/2, y'
'z+1/2, -x+1/2, -y'
'-z+1/2, -x+1/2, y'
'-z+1/2, x+1/2, -y'
'y+1/2, z+1/2, x'
'-y+1/2, z+1/2, -x'
'y+1/2, -z+1/2, -x'
'-y+1/2, -z+1/2, x'
'y+1/2, x+1/2, -z'
'-y+1/2, -x+1/2, -z'
'y+1/2, -x+1/2, z'
'-y+1/2, x+1/2, z'
'x+1/2, z+1/2, -y'
'-x+1/2, z+1/2, y'
'-x+1/2, -z+1/2, -y'
'x+1/2, -z+1/2, y'
'z+1/2, y+1/2, -x'
'z+1/2, -y+1/2, x'
'-z+1/2, y+1/2, x'
'-z+1/2, -y+1/2, -x'
'-x, -y, -z'
'x, y, -z'
'x, -y, z'
'-x, y, z'
'-z, -x, -y'
'-z, x, y'
'z, x, -y'
'z, -x, y'
'-y, -z, -x'
'y, -z, x'
'-y, z, x'
'y, z, -x'
'-y, -x, z'
'y, x, z'
'-y, x, -z'
'y, -x, -z'
'-x, -z, y'
'x, -z, -y'
'x, z, y'
'-x, z, -y'
'-z, -y, x'
'-z, y, -x'
'z, -y, -x'
'z, y, x'
'-x, -y+1/2, -z+1/2'
'x, y+1/2, -z+1/2'
'x, -y+1/2, z+1/2'
'-x, y+1/2, z+1/2'
'-z, -x+1/2, -y+1/2'
'-z, x+1/2, y+1/2'
'z, x+1/2, -y+1/2'
'z, -x+1/2, y+1/2'
'-y, -z+1/2, -x+1/2'
'y, -z+1/2, x+1/2'
'-y, z+1/2, x+1/2'
'y, z+1/2, -x+1/2'
'-y, -x+1/2, z+1/2'
'y, x+1/2, z+1/2'
'-y, x+1/2, -z+1/2'
'y, -x+1/2, -z+1/2'
'-x, -z+1/2, y+1/2'
'x, -z+1/2, -y+1/2'
'x, z+1/2, y+1/2'
'-x, z+1/2, -y+1/2'
'-z, -y+1/2, x+1/2'
'-z, y+1/2, -x+1/2'
'z, -y+1/2, -x+1/2'
'z, y+1/2, x+1/2'
'-x+1/2, -y, -z+1/2'
'x+1/2, y, -z+1/2'
'x+1/2, -y, z+1/2'
'-x+1/2, y, z+1/2'
'-z+1/2, -x, -y+1/2'
'-z+1/2, x, y+1/2'
'z+1/2, x, -y+1/2'
'z+1/2, -x, y+1/2'
'-y+1/2, -z, -x+1/2'
'y+1/2, -z, x+1/2'
'-y+1/2, z, x+1/2'
'y+1/2, z, -x+1/2'
'-y+1/2, -x, z+1/2'
'y+1/2, x, z+1/2'
'-y+1/2, x, -z+1/2'
'y+1/2, -x, -z+1/2'
'-x+1/2, -z, y+1/2'
'x+1/2, -z, -y+1/2'
'x+1/2, z, y+1/2'
'-x+1/2, z, -y+1/2'
'-z+1/2, -y, x+1/2'
'-z+1/2, y, -x+1/2'
'z+1/2, -y, -x+1/2'
'z+1/2, y, x+1/2'
'-x+1/2, -y+1/2, -z'
'x+1/2, y+1/2, -z'
'x+1/2, -y+1/2, z'
'-x+1/2, y+1/2, z'
'-z+1/2, -x+1/2, -y'
'-z+1/2, x+1/2, y'
'z+1/2, x+1/2, -y'
'z+1/2, -x+1/2, y'
'-y+1/2, -z+1/2, -x'
'y+1/2, -z+1/2, x'
'-y+1/2, z+1/2, x'
'y+1/2, z+1/2, -x'
'-y+1/2, -x+1/2, z'
'y+1/2, x+1/2, z'
'-y+1/2, x+1/2, -z'
'y+1/2, -x+1/2, -z'
'-x+1/2, -z+1/2, y'
'x+1/2, -z+1/2, -y'
'x+1/2, z+1/2, y'
'-x+1/2, z+1/2, -y'
'-z+1/2, -y+1/2, x'
'-z+1/2, y+1/2, -x'
'z+1/2, -y+1/2, -x'
'z+1/2, y+1/2, x'

loop_
_atom_site_label
_atom_site_type_symbol
_atom_site_fract_x
_atom_site_fract_y
_atom_site_fract_z
_atom_site_U_iso_or_equiv
_atom_site_adp_type
_atom_site_occupancy
_atom_site_symmetry_multiplicity
_atom_site_calc_flag
_atom_site_refinement_flags
_atom_site_disorder_assembly
_atom_site_disorder_group
Mo Mo 0.0000 0.0000 0.0000 0.0325(6) Uani 1 48 d S . .
Rb Rb 0.2500 0.2500 0.2500 0.0327(6) Uani 1 24 d S . .
K K 0.5000 0.0000 0.0000 0.0167(8) Uani 1 48 d S . .
F F -0.2119(6) 0.0000 0.0000 0.0458(17) Uani 0.50 8 d SP . .
O O -0.2119(6) 0.0000 0.0000 0.0458(17) Uani 0.50 8 d SP . .

loop_
_atom_site_aniso_label
_atom_site_aniso_U_11
_atom_site_aniso_U_22
_atom_site_aniso_U_33
_atom_site_aniso_U_23
_atom_site_aniso_U_13
_atom_site_aniso_U_12
Mo 0.0325(6) 0.0325(6) 0.0325(6) 0.000 0.000 0.000
Rb 0.0327(6) 0.0327(6) 0.0327(6) 0.000 0.000 0.000
K 0.0167(8) 0.0167(8) 0.0167(8) 0.000 0.000 0.000
F 0.018(3) 0.060(3) 0.060(3) 0.000 0.000 0.000
O 0.018(3) 0.060(3) 0.060(3) 0.000 0.000 0.000

loop_
_atom_type_symbol
_atom_type_description
_atom_type_scat_dispersion_real
_atom_type_scat_dispersion_imag
_atom_type_scat_source
O O 0.0106 0.0060 'International Tables Vol C Tables 4.2.6.8 and 6.1.1.4'
F F 0.0171 0.0103 'International Tables Vol C Tables 4.2.6.8 and 6.1.1.4'
K K 0.2009 0.2494 'International Tables Vol C Tables 4.2.6.8 and 6.1.1.4'
Rb Rb -0.9393 2.9676 'International Tables Vol C Tables 4.2.6.8 and 6.1.1.4'
Mo Mo -1.6832 0.6857 'International Tables Vol C Tables 4.2.6.8 and 6.1.1.4'

loop_
_geom_angle_atom_site_label_1
_geom_angle_atom_site_label_2
_geom_angle_atom_site_label_3
_geom_angle
_geom_angle_site_symmetry_1
_geom_angle_site_symmetry_3
O Mo O 180.0 105 9
O Mo F 90.0 105 .
O Mo F 90.0 9 .
O Mo O 90.0 105 101
O Mo O 90.0 9 101
F Mo O 90.0 . 101
O Mo O 90.0 105 5
O Mo O 90.0 9 5
F Mo O 90.0 . 5
O Mo O 180.0 101 5
O Mo O 90.0 105 97
O Mo O 90.0 9 97
F Mo O 180.0 . 97
O Mo O 90.0 101 97
O Mo O 90.0 5 97
O Mo F 0.0 105 105
O Mo F 180.0 9 105
F Mo F 90.0 . 105
O Mo F 90.0 101 105
O Mo F 90.0 5 105
O Mo F 90.0 97 105
O Mo F 180.0 105 9
O Mo F 0.0 9 9
F Mo F 90.0 . 9
O Mo F 90.0 101 9
O Mo F 90.0 5 9
O Mo F 90.0 97 9
F Mo F 180.0 105 9
O Mo F 90.0 105 101
O Mo F 90.0 9 101
F Mo F 90.0 . 101
O Mo F 0.0 101 101
O Mo F 180.0 5 101
O Mo F 90.0 97 101
F Mo F 90.0 105 101
F Mo F 90.0 9 101
O Mo F 90.0 105 5
O Mo F 90.0 9 5
F Mo F 90.0 . 5
O Mo F 180.0 101 5
O Mo F 0.0 5 5
O Mo F 90.0 97 5
F Mo F 90.0 105 5
F Mo F 90.0 9 5
F Mo F 180.0 101 5
O Mo F 90.0 105 97
O Mo F 90.0 9 97
F Mo F 180.0 . 97
O Mo F 90.0 101 97
O Mo F 90.0 5 97
O Mo F 0.0 97 97
F Mo F 90.0 105 97
F Mo F 90.0 9 97
F Mo F 90.0 101 97
F Mo F 90.0 5 97
O Rb O 49.84(15) 105 101
O Rb O 49.84(15) 105 97
O Rb O 49.84(15) 101 97
O Rb F 0.00(18) 105 105
O Rb F 49.84(15) 101 105
O Rb F 49.84(15) 97 105
O Rb F 49.84(15) 105 101
O Rb F 0.00(18) 101 101
O Rb F 49.84(15) 97 101
F Rb F 49.84(15) 105 101
O Rb F 49.84(15) 105 97
O Rb F 49.84(15) 101 97
O Rb F 0.00(18) 97 97
F Rb F 49.84(15) 105 97
F Rb F 49.84(15) 101 97
O Rb O 167.70(18) 105 177
O Rb O 119.621(11) 101 177
O Rb O 119.621(11) 97 177
F Rb O 167.70(18) 105 177
F Rb O 119.621(11) 101 177
F Rb O 119.621(11) 97 177
O Rb O 119.621(11) 105 149
O Rb O 167.70(18) 101 149
O Rb O 119.621(11) 97 149
F Rb O 119.621(11) 105 149
F Rb O 167.70(18) 101 149
F Rb O 119.621(11) 97 149
O Rb O 69.90(15) 177 149
O Rb O 119.621(11) 105 121
O Rb O 119.621(11) 101 121
O Rb O 167.70(18) 97 121
F Rb O 119.621(11) 105 121
F Rb O 119.621(11) 101 121
F Rb O 167.70(18) 97 121
O Rb O 69.90(15) 177 121
O Rb O 69.90(15) 149 121
O Rb F 167.70(18) 105 177
O Rb F 119.621(11) 101 177
O Rb F 119.621(11) 97 177
F Rb F 167.70(18) 105 177
F Rb F 119.621(11) 101 177
F Rb F 119.621(11) 97 177
O Rb F 0.00(18) 177 177
O Rb F 69.90(15) 149 177
O Rb F 69.90(15) 121 177
O Rb F 119.621(11) 105 149
O Rb F 167.70(18) 101 149
O Rb F 119.621(11) 97 149
F Rb F 119.621(11) 105 149
F Rb F 167.70(18) 101 149
F Rb F 119.621(11) 97 149
O Rb F 69.90(15) 177 149
O Rb F 0.00(18) 149 149
O Rb F 69.90(14) 121 149
F Rb F 69.90(15) 177 149
O Rb F 119.621(11) 105 121
O Rb F 119.621(11) 101 121
O Rb F 167.70(18) 97 121
F Rb F 119.621(11) 105 121
F Rb F 119.621(11) 101 121
F Rb F 167.70(18) 97 121
O Rb F 69.90(15) 177 121
O Rb F 69.90(15) 149 121
O Rb F 0.00(18) 121 121
F Rb F 69.90(15) 177 121
F Rb F 69.90(15) 149 121
O K O 180.0 153_554 57
O K O 90.0 153_554 173_545
O K O 90.0 57 173_545
O K O 90.0 153_554 77
O K O 90.0 57 77
O K O 180.0 173_545 77
O K O 90.0 153_554 97
O K O 90.0 57 97
O K O 90.0 173_545 97
O K O 90.0 77 97
O K O 90.0 153_554 1_655
O K O 90.0 57 1_655
O K O 90.0 173_545 1_655
O K O 90.0 77 1_655
O K O 180.0 97 1_655
O K F 0.0 153_554 153_554
O K F 180.0 57 153_554
O K F 90.0 173_545 153_554
O K F 90.0 77 153_554
O K F 90.0 97 153_554
O K F 90.0 1_655 153_554
O K F 180.0 153_554 57
O K F 0.0 57 57
O K F 90.0 173_545 57
O K F 90.0 77 57
O K F 90.0 97 57
O K F 90.0 1_655 57
F K F 180.0 153_554 57
O K F 90.0 153_554 173_545
O K F 90.0 57 173_545
O K F 0.0 173_545 173_545
O K F 180.0 77 173_545
O K F 90.0 97 173_545
O K F 90.0 1_655 173_545
F K F 90.0 153_554 173_545
F K F 90.0 57 173_545
O K F 90.0 153_554 1_655
O K F 90.0 57 1_655
O K F 90.0 173_545 1_655
O K F 90.0 77 1_655
O K F 180.0 97 1_655
O K F 0.0 1_655 1_655
F K F 90.0 153_554 1_655
F K F 90.0 57 1_655
F K F 90.0 173_545 1_655
O K F 90.0 153_554 97
O K F 90.0 57 97
O K F 90.0 173_545 97
O K F 90.0 77 97
O K F 0.0 97 97
O K F 180.0 1_655 97
F K F 90.0 153_554 97
F K F 90.0 57 97
F K F 90.0 173_545 97
F K F 180.0 1_655 97
O K F 90.0 153_554 77
O K F 90.0 57 77
O K F 180.0 173_545 77
O K F 0.0 77 77
O K F 90.0 97 77
O K F 90.0 1_655 77
F K F 90.0 153_554 77
F K F 90.0 57 77
F K F 180.0 173_545 77
F K F 90.0 1_655 77
F K F 90.0 97 77
Mo F K 180.0 . 1_455
Mo F Rb 96.15(9) . 97
K F Rb 83.85(9) 1_455 97
Mo F Rb 96.15(9) . 121
K F Rb 83.85(9) 1_455 121
Rb F Rb 167.70(18) 97 121
Mo F Rb 96.15(9) . 49_454
K F Rb 83.85(9) 1_455 49_454
Rb F Rb 89.34(2) 97 49_454
Rb F Rb 89.34(2) 121 49_454
Mo F Rb 96.15(9) . 73_445
K F Rb 83.85(9) 1_455 73_445
Rb F Rb 89.34(2) 97 73_445
Rb F Rb 89.34(2) 121 73_445
Rb F Rb 167.70(18) 49_454 73_445

loop_
_geom_bond_atom_site_label_1
_geom_bond_atom_site_label_2
_geom_bond_distance
_geom_bond_site_symmetry_2
Mo O 1.895(5) 105
Mo O 1.895(5) 9
Mo F 1.895(5) .
Mo O 1.895(5) 101
Mo O 1.895(5) 5
Mo O 1.895(5) 97
Mo F 1.895(5) 105
Mo F 1.895(5) 9
Mo F 1.895(5) 101
Mo F 1.895(5) 5
Mo F 1.895(5) 97
Rb O 3.1793(6) 105
Rb O 3.1793(6) 101
Rb O 3.1793(6) 97
Rb F 3.1793(6) 105
Rb F 3.1793(6) 101
Rb F 3.1793(6) 97
Rb O 3.1793(6) 177
Rb O 3.1793(6) 149
Rb O 3.1793(6) 121
Rb F 3.1793(6) 177
Rb F 3.1793(6) 149
Rb F 3.1793(6) 121
K O 2.576(5) 153_554
K O 2.576(5) 57
K O 2.576(5) 173_545
K O 2.576(5) 77
K O 2.576(5) 97
K O 2.576(5) 1_655
K F 2.576(5) 153_554
K F 2.576(5) 57
K F 2.576(5) 173_545
K F 2.576(5) 1_655
K F 2.576(5) 97
K F 2.576(5) 77
F K 2.576(5) 1_455
F Rb 3.1793(6) 97
F Rb 3.1793(6) 121
F Rb 3.1793(6) 49_454
F Rb 3.1793(6) 73_445
